data_4072169
loop_
_publ_author_name
'Sadowy, Amber L.'
'Ferguson, Michael J.'
'McDonald, Robert'
'Tykwinski, Rik R.'

_publ_section_title
;
 Chiralcis-Platinum Acetylide Complexes via Diphosphine Ligand Exchange:
 Effect of the Ligand
;
_journal_issue 23
_journal_name_full Organometallics
_journal_page_first 6321
_journal_paper_doi 10.1021/om800633h
_journal_volume 27
_journal_year 2008
_chemical_absolute_configuration ad
_chemical_formula_moiety 'C36 H42 P2 Pt, C H2 Cl2'
_chemical_formula_sum 'C37 H44 Cl2 P2 Pt'
_chemical_formula_weight 816.65
_chemical_name_systematic
;

 ?

;
_space_group_IT_number 19
_symmetry_cell_setting orthorhombic
_symmetry_space_group_name_Hall 'P 2ac 2ab'
_symmetry_space_group_name_H-M 'P 21 21 21'
_atom_sites_solution_hydrogens geom
_atom_sites_solution_primary direct
_atom_sites_solution_secondary difmap
_audit_creation_method SHELXL-97
_cell_angle_alpha 90.00
_cell_angle_beta 90.00
_cell_angle_gamma 90.00
_cell_formula_units_Z 4
_cell_length_a 9.8524(9)
_cell_length_b 18.9860(18)
_cell_length_c 19.5240(18)
_cell_measurement_reflns_used 7186
_cell_measurement_temperature 193(2)
_cell_measurement_theta_max 26.36
_cell_measurement_theta_min 2.32
_cell_volume 3652.1(6)
_computing_cell_refinement 'Bruker SAINT (Bruker, 1997)'
_computing_data_collection 'Bruker SMART (Bruker, 1997)'
_computing_data_reduction 'Bruker SAINT (Bruker, 1997)'
_computing_molecular_graphics 'Bruker SHELXTL (Bruker, 1997)'
_computing_publication_material 'Bruker SHELXTL (Bruker, 1997)'
_computing_structure_refinement 'SHELXL-97 (Sheldrick, 1997)'
_computing_structure_solution 'SHELXS-97 (Sheldrick, 1990)'
_diffrn_ambient_temperature 193(2)
_diffrn_detector_area_resol_mean 8.192
_diffrn_measured_fraction_theta_full 0.997
_diffrn_measured_fraction_theta_max 0.997
_diffrn_measurement_device_type 'Bruker PLATFORM diffractometer/SMART 1000 CCD area detector'
_diffrn_measurement_method '\w scans'
_diffrn_radiation_monochromator graphite
_diffrn_radiation_source 'fine-focus sealed tube'
_diffrn_radiation_type MoK\a
_diffrn_radiation_wavelength 0.71073
_diffrn_reflns_av_R_equivalents 0.0241
_diffrn_reflns_av_sigmaI/netI 0.0301
_diffrn_reflns_limit_h_max 12
_diffrn_reflns_limit_h_min -12
_diffrn_reflns_limit_k_max 23
_diffrn_reflns_limit_k_min -23
_diffrn_reflns_limit_l_max 24
_diffrn_reflns_limit_l_min -24
_diffrn_reflns_number 28887
_diffrn_reflns_theta_full 26.40
_diffrn_reflns_theta_max 26.40
_diffrn_reflns_theta_min 1.50
_diffrn_standards_decay_% 0
_diffrn_standards_interval_time 0
_diffrn_standards_number 0
_exptl_absorpt_coefficient_mu 4.099
_exptl_absorpt_correction_T_max 0.4040
_exptl_absorpt_correction_T_min 0.1923
_exptl_absorpt_correction_type multi-scan
_exptl_absorpt_process_details 'SADABS (Sheldrick, 1996)'
_exptl_crystal_colour colorless
_exptl_crystal_density_diffrn 1.485
_exptl_crystal_density_method 'not measured'
_exptl_crystal_description prism
_exptl_crystal_F_000 1632
_exptl_crystal_size_max 0.60
_exptl_crystal_size_mid 0.48
_exptl_crystal_size_min 0.27
_refine_diff_density_max 1.069
_refine_diff_density_min -0.771
_refine_diff_density_rms 0.078
_refine_ls_abs_structure_details 'Flack H D (1983), Acta Cryst. A39, 876-881'
_refine_ls_abs_structure_Flack 0.002(5)
_refine_ls_extinction_method none
_refine_ls_goodness_of_fit_ref 1.091
_refine_ls_hydrogen_treatment constr
_refine_ls_matrix_type full
_refine_ls_number_parameters 391
_refine_ls_number_reflns 7450
_refine_ls_number_restraints 3
_refine_ls_restrained_S_all 1.091
_refine_ls_R_factor_all 0.0217
_refine_ls_R_factor_gt 0.0203
_refine_ls_shift/su_max 0.001
_refine_ls_shift/su_mean 0.000
_refine_ls_structure_factor_coef Fsqd
_refine_ls_weighting_details 'calc w=1/[\s^2^(Fo^2^)+(0.0246P)^2^+2.4509P] where P=(Fo^2^+2Fc^2^)/3'
_refine_ls_weighting_scheme calc
_refine_ls_wR_factor_gt 0.0518
_refine_ls_wR_factor_ref 0.0573
_reflns_number_gt 7206
_reflns_number_total 7450
_reflns_threshold_expression I>2\s(I)
_cod_data_source_file om800633h_si_002.cif
_cod_data_source_block 4e
_cod_depositor_comments
;
The following automatic conversions were performed:

'_symmetry_cell_setting' value 'Orthorhombic' changed to
'orthorhombic' according to
/home/saulius/struct/CIF-dictionaries/cif_core.dic dictionary named
'cif_core.dic' version 2.4.1 from 2010-06-29.

Automatic conversion script
Id: cif_fix_values 1715 2011-07-08 13:25:40Z adriana 
;
_cod_database_code 4072169

loop_
_symmetry_equiv_pos_as_xyz
'x, y, z'
'-x+1/2, -y, z+1/2'
'-x, y+1/2, -z+1/2'
'x+1/2, -y+1/2, -z'

loop_
_atom_site_label
_atom_site_type_symbol
_atom_site_fract_x
_atom_site_fract_y
_atom_site_fract_z
_atom_site_U_iso_or_equiv
_atom_site_adp_type
_atom_site_occupancy
_atom_site_symmetry_multiplicity
_atom_site_calc_flag
_atom_site_refinement_flags
_atom_site_disorder_assembly
_atom_site_disorder_group
Pt Pt 0.197389(14) 0.056047(7) 0.359543(7) 0.02799(4) Uani 1 1 d . . .
P1 P 0.13465(10) -0.00003(5) 0.45644(5) 0.02734(19) Uani 1 1 d . . .
P2 P 0.37205(11) 0.10021(6) 0.42024(5) 0.0351(2) Uani 1 1 d . . .
C1 C 0.2648(4) 0.1072(2) 0.27582(19) 0.0318(8) Uani 1 1 d . . .
C2 C 0.3097(5) 0.1399(2) 0.22770(19) 0.0341(8) Uani 1 1 d . . .
C3 C 0.0309(4) 0.0166(2) 0.31127(18) 0.0295(8) Uani 1 1 d . . .
C4 C -0.0721(4) -0.0056(2) 0.2884(2) 0.0355(9) Uani 1 1 d . . .
C10 C -0.0354(7) 0.0870(3) 0.5374(3) 0.0704(18) Uani 1 1 d . . .
H10A H 0.0021 0.1277 0.5130 0.084 Uiso 1 1 calc R . .
H10B H 0.0197 0.0774 0.5782 0.084 Uiso 1 1 calc R . .
H10C H -0.1289 0.0971 0.5513 0.084 Uiso 1 1 calc R . .
C11 C -0.0336(4) 0.0231(3) 0.4906(2) 0.0424(10) Uani 1 1 d . . .
H11 H -0.0922 0.0348 0.4504 0.051 Uiso 1 1 calc R . .
C12 C -0.0880(5) -0.0455(3) 0.5206(3) 0.0587(14) Uani 1 1 d . . .
H12A H -0.0483 -0.0540 0.5665 0.070 Uiso 1 1 calc R . .
H12B H -0.1880 -0.0432 0.5252 0.070 Uiso 1 1 calc R . .
C13 C -0.0485(5) -0.1028(3) 0.4724(3) 0.0572(14) Uani 1 1 d . . .
H13A H -0.1007 -0.0986 0.4292 0.069 Uiso 1 1 calc R . .
H13B H -0.0682 -0.1493 0.4930 0.069 Uiso 1 1 calc R . .
C14 C 0.1038(5) -0.0960(2) 0.4578(2) 0.0415(10) Uani 1 1 d . . .
H14 H 0.1540 -0.1161 0.4978 0.050 Uiso 1 1 calc R . .
C15 C 0.1499(7) -0.1351(2) 0.3938(3) 0.0626(15) Uani 1 1 d . . .
H15A H 0.2476 -0.1281 0.3873 0.075 Uiso 1 1 calc R . .
H15B H 0.1009 -0.1168 0.3539 0.075 Uiso 1 1 calc R . .
H15C H 0.1308 -0.1854 0.3991 0.075 Uiso 1 1 calc R . .
C20 C 0.2720(10) 0.2403(3) 0.4043(4) 0.098(3) Uani 1 1 d . . .
H20A H 0.1923 0.2263 0.4311 0.118 Uiso 1 1 calc R . .
H20B H 0.2545 0.2320 0.3556 0.118 Uiso 1 1 calc R . .
H20C H 0.2905 0.2904 0.4118 0.118 Uiso 1 1 calc R . .
C21 C 0.3959(7) 0.1965(3) 0.4272(3) 0.0667(16) Uani 1 1 d . . .
H21 H 0.4143 0.2078 0.4763 0.080 Uiso 1 1 calc R . .
C22 C 0.5284(10) 0.2090(4) 0.3867(4) 0.105(3) Uani 1 1 d . . .
H22A H 0.5082 0.2123 0.3371 0.126 Uiso 1 1 calc R . .
H22B H 0.5710 0.2537 0.4014 0.126 Uiso 1 1 calc R . .
C23 C 0.6241(7) 0.1483(5) 0.3998(4) 0.094(3) Uani 1 1 d . . .
H23A H 0.6579 0.1497 0.4475 0.113 Uiso 1 1 calc R . .
H23B H 0.7027 0.1506 0.3683 0.113 Uiso 1 1 calc R . .
C24 C 0.5426(5) 0.0810(3) 0.3873(3) 0.0551(14) Uani 1 1 d . . .
H24 H 0.5334 0.0762 0.3365 0.066 Uiso 1 1 calc R . .
C25 C 0.6052(6) 0.0121(4) 0.4127(3) 0.078(2) Uani 1 1 d . . .
H25A H 0.5426 -0.0269 0.4036 0.093 Uiso 1 1 calc R . .
H25B H 0.6220 0.0154 0.4621 0.093 Uiso 1 1 calc R . .
H25C H 0.6912 0.0037 0.3888 0.093 Uiso 1 1 calc R . .
C31 C 0.2613(4) 0.0172(2) 0.52257(19) 0.0314(8) Uani 1 1 d . . .
C32 C 0.3633(4) 0.0661(2) 0.50747(19) 0.0365(9) Uani 1 1 d . . .
C33 C 0.4577(5) 0.0834(3) 0.5576(2) 0.0482(12) Uani 1 1 d . . .
H33 H 0.5256 0.1176 0.5482 0.058 Uiso 1 1 calc R . .
C34 C 0.4537(5) 0.0513(3) 0.6212(2) 0.0518(12) Uani 1 1 d . . .
H34 H 0.5195 0.0633 0.6548 0.062 Uiso 1 1 calc R . .
C35 C 0.3554(5) 0.0019(3) 0.6364(2) 0.0493(11) Uani 1 1 d . . .
H35 H 0.3539 -0.0203 0.6800 0.059 Uiso 1 1 calc R . .
C36 C 0.2590(4) -0.0149(2) 0.5875(2) 0.0407(9) Uani 1 1 d . . .
H36 H 0.1905 -0.0484 0.5980 0.049 Uiso 1 1 calc R . .
C41 C 0.3584(4) 0.1816(2) 0.1717(2) 0.0331(8) Uani 1 1 d . . .
C42 C 0.4972(5) 0.1943(2) 0.1623(2) 0.0397(9) Uani 1 1 d . . .
H42 H 0.5616 0.1729 0.1919 0.048 Uiso 1 1 calc R . .
C43 C 0.5406(5) 0.2380(2) 0.1102(2) 0.0448(10) Uani 1 1 d . . .
H43 H 0.6353 0.2451 0.1041 0.054 Uiso 1 1 calc R . .
C44 C 0.4514(5) 0.2717(2) 0.0666(2) 0.0427(10) Uani 1 1 d . . .
C45 C 0.3149(5) 0.2578(2) 0.0750(2) 0.0455(10) Uani 1 1 d . . .
H45 H 0.2513 0.2789 0.0447 0.055 Uiso 1 1 calc R . .
C46 C 0.2684(4) 0.2140(2) 0.1263(2) 0.0412(10) Uani 1 1 d . . .
H46 H 0.1738 0.2058 0.1308 0.049 Uiso 1 1 calc R . .
C47 C 0.4978(7) 0.3204(3) 0.0103(3) 0.0657(15) Uani 1 1 d . . .
H47A H 0.5940 0.3318 0.0169 0.079 Uiso 1 1 calc R . .
H47B H 0.4441 0.3638 0.0116 0.079 Uiso 1 1 calc R . .
H47C H 0.4856 0.2973 -0.0342 0.079 Uiso 1 1 calc R . .
C51 C -0.2011(4) -0.0347(2) 0.26662(18) 0.0323(8) Uani 1 1 d . . .
C52 C -0.2316(5) -0.1056(2) 0.2770(2) 0.0430(10) Uani 1 1 d . . .
H52 H -0.1634 -0.1365 0.2938 0.052 Uiso 1 1 calc R . .
C53 C -0.3591(5) -0.1314(2) 0.2631(3) 0.0472(11) Uani 1 1 d . . .
H53 H -0.3774 -0.1798 0.2709 0.057 Uiso 1 1 calc R . .
C54 C -0.4617(5) -0.0884(3) 0.2380(2) 0.0406(10) Uani 1 1 d . . .
C55 C -0.4304(5) -0.0190(3) 0.2247(2) 0.0438(11) Uani 1 1 d . . .
H55 H -0.4981 0.0112 0.2063 0.053 Uiso 1 1 calc R . .
C56 C -0.3012(5) 0.0078(2) 0.2378(2) 0.0407(9) Uani 1 1 d . . .
H56 H -0.2813 0.0555 0.2269 0.049 Uiso 1 1 calc R . .
C57 C -0.6035(5) -0.1161(3) 0.2280(3) 0.0586(14) Uani 1 1 d . . .
H57A H -0.6675 -0.0869 0.2539 0.070 Uiso 1 1 calc R . .
H57B H -0.6085 -0.1648 0.2443 0.070 Uiso 1 1 calc R . .
H57C H -0.6269 -0.1145 0.1792 0.070 Uiso 1 1 calc R . .
Cl1S Cl 0.8918(5) 0.1717(3) 0.1814(3) 0.1202(13) Uani 0.55 1 d PD A 1
Cl2S Cl 0.8991(5) 0.2687(2) 0.2969(3) 0.1202(13) Uani 0.55 1 d PD A 1
C1S C 0.953(4) 0.1881(19) 0.2647(16) 0.097(7) Uani 0.55 1 d PD A 1
H1SA H 0.9223 0.1500 0.2956 0.117 Uiso 0.55 1 calc PR A 1
H1SB H 1.0538 0.1872 0.2640 0.117 Uiso 0.55 1 calc PR A 1
Cl3S Cl 0.8647(6) 0.2007(3) 0.2084(4) 0.1202(15) Uani 0.45 1 d PD B 2
Cl4S Cl 0.9262(5) 0.2610(3) 0.3420(4) 0.1202(15) Uani 0.45 1 d PD B 2
C2S C 0.978(5) 0.203(3) 0.2782(19) 0.097(7) Uani 0.45 1 d PD B 2
H2SA H 0.9862 0.1551 0.2978 0.117 Uiso 0.45 1 calc PR B 2
H2SB H 1.0690 0.2173 0.2616 0.117 Uiso 0.45 1 calc PR B 2

loop_
_atom_site_aniso_label
_atom_site_aniso_U_11
_atom_site_aniso_U_22
_atom_site_aniso_U_33
_atom_site_aniso_U_23
_atom_site_aniso_U_13
_atom_site_aniso_U_12
Pt 0.02987(7) 0.03135(7) 0.02276(6) 0.00185(6) -0.00326(6) -0.00326(6)
P1 0.0278(5) 0.0290(5) 0.0252(4) 0.0019(4) -0.0029(4) -0.0005(4)
P2 0.0373(6) 0.0412(6) 0.0269(5) 0.0011(4) -0.0033(4) -0.0118(4)
C1 0.030(2) 0.037(2) 0.0275(18) 0.0007(16) -0.0073(14) -0.0029(15)
C2 0.0336(19) 0.0363(19) 0.0325(19) 0.0013(15) -0.0043(18) -0.0036(18)
C3 0.034(2) 0.035(2) 0.0202(17) 0.0038(15) -0.0016(15) -0.0030(16)
C4 0.040(2) 0.039(2) 0.0272(19) 0.0017(16) 0.0034(16) 0.0015(18)
C10 0.073(4) 0.085(4) 0.054(3) -0.018(3) 0.007(3) 0.030(3)
C11 0.031(2) 0.060(3) 0.036(2) 0.002(2) 0.0013(17) 0.010(2)
C12 0.035(2) 0.090(4) 0.050(3) 0.026(3) 0.002(2) -0.009(3)
C13 0.055(3) 0.051(3) 0.066(3) 0.023(3) -0.019(3) -0.025(2)
C14 0.051(3) 0.028(2) 0.045(2) 0.0051(18) -0.013(2) -0.0031(19)
C15 0.093(4) 0.032(2) 0.062(3) -0.007(2) -0.020(3) 0.013(2)
C20 0.163(8) 0.033(3) 0.098(5) -0.003(3) -0.040(5) 0.003(4)
C21 0.106(5) 0.044(3) 0.050(3) -0.003(2) -0.020(3) -0.030(3)
C22 0.149(8) 0.102(6) 0.064(4) 0.014(4) -0.004(4) -0.098(6)
C23 0.069(4) 0.147(7) 0.068(4) 0.004(4) 0.005(3) -0.067(5)
C24 0.038(2) 0.094(4) 0.034(2) -0.003(2) 0.0028(19) -0.016(2)
C25 0.041(3) 0.144(6) 0.048(3) 0.004(4) -0.004(2) 0.028(3)
C31 0.0319(19) 0.038(2) 0.0240(17) -0.0023(16) -0.0042(14) 0.0006(16)
C32 0.039(2) 0.045(2) 0.0247(18) -0.0010(17) -0.0037(15) -0.0034(19)
C33 0.045(3) 0.063(3) 0.037(2) 0.001(2) -0.0075(19) -0.019(2)
C34 0.049(2) 0.077(3) 0.030(2) 0.003(2) -0.0119(17) -0.010(3)
C35 0.054(2) 0.066(3) 0.028(2) 0.008(2) -0.006(2) -0.004(2)
C36 0.039(2) 0.052(3) 0.031(2) 0.0075(18) -0.0024(17) -0.0028(19)
C41 0.041(2) 0.034(2) 0.0250(18) 0.0025(15) 0.0002(16) -0.0010(17)
C42 0.036(2) 0.039(2) 0.044(2) 0.0004(17) 0.0001(18) 0.0015(18)
C43 0.041(2) 0.042(2) 0.052(3) 0.003(2) 0.011(2) -0.0049(19)
C44 0.061(3) 0.029(2) 0.039(2) -0.0025(17) 0.011(2) 0.0018(19)
C45 0.055(3) 0.048(2) 0.034(2) 0.0064(18) -0.002(2) 0.013(2)
C46 0.036(2) 0.050(2) 0.037(2) 0.0057(18) -0.0012(16) 0.0024(18)
C47 0.087(4) 0.053(3) 0.057(3) 0.015(3) 0.023(3) -0.001(3)
C51 0.0316(18) 0.040(2) 0.0256(16) -0.0014(14) -0.0007(16) -0.0008(17)
C52 0.040(3) 0.041(2) 0.048(3) 0.0029(19) -0.0068(19) 0.0022(18)
C53 0.050(3) 0.038(2) 0.053(3) 0.007(2) -0.010(2) -0.010(2)
C54 0.037(2) 0.052(3) 0.032(2) -0.0015(19) -0.0043(18) -0.007(2)
C55 0.039(2) 0.053(3) 0.039(2) 0.001(2) -0.0106(19) 0.007(2)
C56 0.045(2) 0.038(2) 0.040(2) 0.0026(17) -0.008(2) -0.006(2)
C57 0.040(3) 0.079(4) 0.057(3) 0.006(3) -0.009(2) -0.015(3)
Cl1S 0.096(2) 0.101(2) 0.164(4) 0.060(2) 0.018(2) 0.0289(18)
Cl2S 0.096(2) 0.101(2) 0.164(4) 0.060(2) 0.018(2) 0.0289(18)
C1S 0.064(14) 0.086(16) 0.141(12) 0.020(7) 0.007(7) 0.025(14)
Cl3S 0.079(2) 0.107(3) 0.174(5) 0.026(3) -0.025(3) 0.000(2)
Cl4S 0.079(2) 0.107(3) 0.174(5) 0.026(3) -0.025(3) 0.000(2)
C2S 0.064(14) 0.086(16) 0.141(12) 0.020(7) 0.007(7) 0.025(14)

loop_
_atom_type_symbol
_atom_type_description
_atom_type_scat_dispersion_real
_atom_type_scat_dispersion_imag
_atom_type_scat_source
C C 0.0033 0.0016 'International Tables Vol C Tables 4.2.6.8 and 6.1.1.4'
H H 0.0000 0.0000 'International Tables Vol C Tables 4.2.6.8 and 6.1.1.4'
P P 0.1023 0.0942 'International Tables Vol C Tables 4.2.6.8 and 6.1.1.4'
Cl Cl 0.1484 0.1585 'International Tables Vol C Tables 4.2.6.8 and 6.1.1.4'
Pt Pt -1.7033 8.3905 'International Tables Vol C Tables 4.2.6.8 and 6.1.1.4'

loop_
_geom_angle_atom_site_label_1
_geom_angle_atom_site_label_2
_geom_angle_atom_site_label_3
_geom_angle
C1 Pt C3 93.86(14)
C1 Pt P2 89.74(11)
C3 Pt P2 175.65(11)
C1 Pt P1 176.40(11)
C3 Pt P1 89.66(10)
P2 Pt P1 86.78(4)
C31 P1 C11 108.45(19)
C31 P1 C14 106.2(2)
C11 P1 C14 94.7(2)
C31 P1 Pt 108.75(13)
C11 P1 Pt 116.00(15)
C14 P1 Pt 121.47(16)
C32 P2 C24 107.4(2)
C32 P2 C21 106.8(2)
C24 P2 C21 96.1(3)
C32 P2 Pt 108.85(14)
C24 P2 Pt 116.19(16)
C21 P2 Pt 120.3(2)
C2 C1 Pt 176.7(3)
C1 C2 C41 177.0(5)
C4 C3 Pt 174.2(3)
C3 C4 C51 174.9(4)
C10 C11 C12 116.6(4)
C10 C11 P1 114.8(4)
C12 C11 P1 104.6(3)
C13 C12 C11 106.8(4)
C12 C13 C14 108.1(4)
C15 C14 C13 113.8(4)
C15 C14 P1 114.9(3)
C13 C14 P1 104.3(3)
C20 C21 C22 116.0(6)
C20 C21 P2 114.3(4)
C22 C21 P2 102.8(5)
C23 C22 C21 108.9(5)
C22 C23 C24 106.4(5)
C23 C24 C25 116.8(5)
C23 C24 P2 105.0(4)
C25 C24 P2 115.2(4)
C32 C31 C36 119.2(3)
C32 C31 P1 117.4(3)
C36 C31 P1 123.3(3)
C33 C32 C31 119.3(4)
C33 C32 P2 122.8(3)
C31 C32 P2 117.8(3)
C34 C33 C32 120.6(4)
C35 C34 C33 120.8(4)
C34 C35 C36 119.3(4)
C35 C36 C31 120.7(4)
C46 C41 C42 117.5(4)
C46 C41 C2 121.0(4)
C42 C41 C2 121.5(4)
C43 C42 C41 120.1(4)
C42 C43 C44 122.4(4)
C45 C44 C43 117.3(4)
C45 C44 C47 120.0(5)
C43 C44 C47 122.7(5)
C46 C45 C44 121.7(4)
C45 C46 C41 121.0(4)
C56 C51 C52 117.7(4)
C56 C51 C4 121.3(4)
C52 C51 C4 120.9(4)
C53 C52 C51 120.8(4)
C52 C53 C54 121.7(4)
C55 C54 C53 117.7(4)
C55 C54 C57 121.1(5)
C53 C54 C57 121.2(4)
C54 C55 C56 121.3(4)
C51 C56 C55 120.6(4)
Cl2S C1S Cl1S 112.5(9)
Cl4S C2S Cl3S 112.5(9)

loop_
_geom_bond_atom_site_label_1
_geom_bond_atom_site_label_2
_geom_bond_distance
Pt C1 2.014(4)
Pt C3 2.035(4)
Pt P2 2.2513(10)
Pt P1 2.2571(10)
P1 C31 1.825(4)
P1 C11 1.840(4)
P1 C14 1.847(4)
P2 C32 1.824(4)
P2 C24 1.836(5)
P2 C21 1.849(5)
C1 C2 1.209(5)
C2 C41 1.433(5)
C3 C4 1.187(6)
C4 C51 1.449(6)
C10 C11 1.519(7)
C11 C12 1.525(7)
C12 C13 1.492(8)
C13 C14 1.533(7)
C14 C15 1.522(7)
C20 C21 1.542(10)
C21 C22 1.544(10)
C22 C23 1.510(12)
C23 C24 1.528(8)
C24 C25 1.529(9)
C31 C32 1.400(6)
C31 C36 1.407(6)
C32 C33 1.390(6)
C33 C34 1.384(6)
C34 C35 1.379(7)
C35 C36 1.384(6)
C41 C46 1.396(6)
C41 C42 1.401(6)
C42 C43 1.381(6)
C43 C44 1.381(7)
C44 C45 1.380(7)
C44 C47 1.507(6)
C45 C46 1.380(6)
C51 C56 1.394(6)
C51 C52 1.394(6)
C52 C53 1.375(6)
C53 C54 1.388(7)
C54 C55 1.379(6)
C54 C57 1.505(6)
C55 C56 1.394(6)
Cl1S C1S 1.763(13)
Cl2S C1S 1.739(13)
Cl3S C2S 1.763(13)
Cl4S C2S 1.739(13)

loop_
_geom_torsion_atom_site_label_1
_geom_torsion_atom_site_label_2
_geom_torsion_atom_site_label_3
_geom_torsion_atom_site_label_4
_geom_torsion
C1 Pt P1 C31 11.2(19)
C3 Pt P1 C31 178.86(18)
P2 Pt P1 C31 -3.63(14)
C1 Pt P1 C11 133.7(19)
C3 Pt P1 C11 -58.6(2)
P2 Pt P1 C11 118.87(18)
C1 Pt P1 C14 -112.4(19)
C3 Pt P1 C14 55.3(2)
P2 Pt P1 C14 -127.21(18)
C1 Pt P2 C32 -178.44(19)
C3 Pt P2 C32 35.7(15)
P1 Pt P2 C32 0.65(15)
C1 Pt P2 C24 -57.0(2)
C3 Pt P2 C24 157.1(15)
P1 Pt P2 C24 122.0(2)
C1 Pt P2 C21 58.0(3)
C3 Pt P2 C21 -87.9(15)
P1 Pt P2 C21 -122.9(2)
C3 Pt C1 C2 165(7)
P2 Pt C1 C2 -12(7)
P1 Pt C1 C2 -27(8)
Pt C1 C2 C41 -78(12)
C1 Pt C3 C4 -145(4)
P2 Pt C3 C4 1(5)
P1 Pt C3 C4 36(4)
Pt C3 C4 C51 -26(8)
C31 P1 C11 C10 36.4(4)
C14 P1 C11 C10 145.2(4)
Pt P1 C11 C10 -86.3(4)
C31 P1 C11 C12 -92.6(3)
C14 P1 C11 C12 16.2(3)
Pt P1 C11 C12 144.7(3)
C10 C11 C12 C13 -167.7(4)
P1 C11 C12 C13 -39.8(4)
C11 C12 C13 C14 50.6(5)
C12 C13 C14 C15 -161.9(4)
C12 C13 C14 P1 -36.0(4)
C31 P1 C14 C15 -113.4(4)
C11 P1 C14 C15 135.8(4)
Pt P1 C14 C15 11.3(4)
C31 P1 C14 C13 121.3(3)
C11 P1 C14 C13 10.6(4)
Pt P1 C14 C13 -113.9(3)
C32 P2 C21 C20 -110.4(5)
C24 P2 C21 C20 139.2(5)
Pt P2 C21 C20 14.1(6)
C32 P2 C21 C22 123.0(4)
C24 P2 C21 C22 12.7(5)
Pt P2 C21 C22 -112.5(4)
C20 C21 C22 C23 -162.7(5)
P2 C21 C22 C23 -37.3(6)
C21 C22 C23 C24 50.1(7)
C22 C23 C24 C25 -166.3(5)
C22 C23 C24 P2 -37.3(6)
C32 P2 C24 C23 -95.9(4)
C21 P2 C24 C23 13.8(5)
Pt P2 C24 C23 141.9(4)
C32 P2 C24 C25 34.0(4)
C21 P2 C24 C25 143.8(4)
Pt P2 C24 C25 -88.1(4)
C11 P1 C31 C32 -119.8(3)
C14 P1 C31 C32 139.4(3)
Pt P1 C31 C32 7.1(3)
C11 P1 C31 C36 58.6(4)
C14 P1 C31 C36 -42.1(4)
Pt P1 C31 C36 -174.4(3)
C36 C31 C32 C33 -1.8(6)
P1 C31 C32 C33 176.8(4)
C36 C31 C32 P2 174.4(3)
P1 C31 C32 P2 -7.1(5)
C24 P2 C32 C33 53.1(5)
C21 P2 C32 C33 -49.1(5)
Pt P2 C32 C33 179.7(4)
C24 P2 C32 C31 -123.0(4)
C21 P2 C32 C31 134.9(4)
Pt P2 C32 C31 3.6(4)
C31 C32 C33 C34 1.9(7)
P2 C32 C33 C34 -174.1(4)
C32 C33 C34 C35 -0.6(8)
C33 C34 C35 C36 -0.7(8)
C34 C35 C36 C31 0.7(7)
C32 C31 C36 C35 0.5(7)
P1 C31 C36 C35 -177.9(4)
C1 C2 C41 C46 -53(8)
C1 C2 C41 C42 124(8)
C46 C41 C42 C43 0.6(6)
C2 C41 C42 C43 -176.4(4)
C41 C42 C43 C44 1.3(7)
C42 C43 C44 C45 -2.7(7)
C42 C43 C44 C47 178.9(4)
C43 C44 C45 C46 2.2(7)
C47 C44 C45 C46 -179.4(4)
C44 C45 C46 C41 -0.4(7)
C42 C41 C46 C45 -1.1(6)
C2 C41 C46 C45 175.9(4)
C3 C4 C51 C56 117(5)
C3 C4 C51 C52 -60(5)
C56 C51 C52 C53 -4.0(6)
C4 C51 C52 C53 172.9(4)
C51 C52 C53 C54 0.4(8)
C52 C53 C54 C55 2.5(7)
C52 C53 C54 C57 -175.4(5)
C53 C54 C55 C56 -1.8(7)
C57 C54 C55 C56 176.1(4)
C52 C51 C56 C55 4.7(6)
C4 C51 C56 C55 -172.2(4)
C54 C55 C56 C51 -1.9(7)
